data_7245261
loop_
_publ_author_name
'Ahsan, Mollah Rohan'
'Mukherjee, Arijit'

_publ_section_title
;
 Ternary and quaternary cocrystals of 2,7-dihydroxynaphthalene: systematic
 design with a large synthon module
;
_journal_name_full CrystEngComm
_journal_paper_doi 10.1039/D2CE00735E
_journal_year 2022
_chemical_formula_moiety 'C13 H9 N, C10 H8 O2, C8 H12 N2, C4 H8 O2'
_chemical_formula_sum 'C35 H37 N3 O4'
_chemical_formula_weight 563.67
_space_group_crystal_system monoclinic
_space_group_IT_number 14
_space_group_name_Hall '-P 2ybc'
_space_group_name_H-M_alt 'P 1 21/c 1'
_atom_sites_solution_hydrogens difmap
_audit_creation_date 2022-06-28
_audit_creation_method
;
Olex2 1.5
(compiled 2022.04.07 svn.rca3783a0 for OlexSys, GUI svn.r6498)
;
_audit_update_record
;
2022-07-07 deposited with the CCDC.	2022-07-19 downloaded from the CCDC.
;
_cell_angle_alpha 90
_cell_angle_beta 92.7130(10)
_cell_angle_gamma 90
_cell_formula_units_Z 8
_cell_length_a 9.16270(10)
_cell_length_b 21.5531(3)
_cell_length_c 29.7885(4)
_cell_measurement_reflns_used 13873
_cell_measurement_temperature 123
_cell_measurement_theta_max 79.1280
_cell_measurement_theta_min 4.3850
_cell_volume 5876.18(13)
_computing_cell_refinement 'CrysAlisPro 1.171.39.20a (Rigaku OD, 2015)'
_computing_data_collection 'CrysAlisPro 1.171.39.20a (Rigaku OD, 2015)'
_computing_data_reduction 'CrysAlisPro 1.171.39.20a (Rigaku OD, 2015)'
_computing_molecular_graphics 'Olex2 1.5 (Dolomanov et al., 2009)'
_computing_publication_material 'Olex2 1.5 (Dolomanov et al., 2009)'
_computing_structure_refinement 'SHELXL 2018/3 (Sheldrick, 2015)'
_computing_structure_solution 'SHELXT 2018/2 (Sheldrick, 2018)'
_diffrn_ambient_temperature 123.00
_diffrn_detector 'CCD plate'
_diffrn_measured_fraction_theta_full 0.999
_diffrn_measured_fraction_theta_max 0.972
_diffrn_measurement_details
;
List of Runs (angles in degrees, time in seconds):

  # Type    Start    End  Width  t~exp~   \w     \q     \k     \f   Frames
#--------------------------------------------------------------------------
  1  \w      3.00  50.00   0.50    2.13    --    0.00  37.00  30.00   94
  2  \w    -29.00  52.00   0.50    2.13    --    0.00  77.00  90.00  162
  3  \w    -89.00  27.00   0.50    2.13    --    0.00 -77.00  60.00  232
  4  \w     37.00 126.00   0.50    8.51    --  107.20 -45.00-120.00  178
  5  \w     90.00 116.00   0.50    8.51    --  107.20 -30.00-150.00   52
  6  \w     32.00 130.00   0.50    8.51    --  107.20 -61.00-120.00  196
  7  \w     23.00  55.00   0.50    8.51    --  107.20 -30.00-150.00   64
  8  \w     88.00 178.00   0.50    8.51    --  107.20  30.00-180.00  180
  9  \w     19.00  45.00   0.50    8.51    --  107.20 -45.00 120.00   52
 10  \w     74.00 128.00   0.50    8.51    --  107.20 -45.00 120.00  108
 11  \w     38.00 105.00   0.50    8.51    --  107.20 -15.00  30.00  134
 12  \w    104.00 197.00   0.50    8.51    --  107.20   0.00 -90.00  186
 13  \w     18.00  65.00   0.50    8.51    --  107.20   0.00 -90.00   94
;
_diffrn_measurement_device 'four-circle diffractometer'
_diffrn_measurement_device_type 'XtaLAB Pro: Kappa dual home/near'
_diffrn_measurement_method '\w scans'
_diffrn_orient_matrix_type 'CrysAlisPro convention (1999,Acta A55,543-557)'
_diffrn_orient_matrix_UB_11 0.0949769000
_diffrn_orient_matrix_UB_12 0.0202997000
_diffrn_orient_matrix_UB_13 -0.0387074000
_diffrn_orient_matrix_UB_21 -0.1154480000
_diffrn_orient_matrix_UB_22 -0.0257520000
_diffrn_orient_matrix_UB_23 -0.0343319000
_diffrn_orient_matrix_UB_31 -0.0773618000
_diffrn_orient_matrix_UB_32 0.0635273000
_diffrn_orient_matrix_UB_33 -0.0015767000
_diffrn_radiation_monochromator graphite
_diffrn_radiation_probe x-ray
_diffrn_radiation_type 'Cu K\a'
_diffrn_radiation_wavelength 1.54184
_diffrn_reflns_av_R_equivalents 0.0426
_diffrn_reflns_av_unetI/netI 0.0438
_diffrn_reflns_Laue_measured_fraction_full 0.999
_diffrn_reflns_Laue_measured_fraction_max 0.972
_diffrn_reflns_limit_h_max 11
_diffrn_reflns_limit_h_min -11
_diffrn_reflns_limit_k_max 26
_diffrn_reflns_limit_k_min -18
_diffrn_reflns_limit_l_max 37
_diffrn_reflns_limit_l_min -37
_diffrn_reflns_number 36043
_diffrn_reflns_point_group_measured_fraction_full 0.999
_diffrn_reflns_point_group_measured_fraction_max 0.972
_diffrn_reflns_theta_full 67.684
_diffrn_reflns_theta_max 80.026
_diffrn_reflns_theta_min 4.102
_diffrn_source 'fine-focus sealed X-ray tube'
_diffrn_source_type 'Enhance (Cu) X-ray Source'
_exptl_absorpt_coefficient_mu 0.668
_exptl_absorpt_correction_T_max 1.00000
_exptl_absorpt_correction_T_min 0.68610
_exptl_absorpt_correction_type multi-scan
_exptl_absorpt_process_details
;
CrysAlisPro 1.171.39.20a (Rigaku Oxford Diffraction, 2015)
Empirical absorption correction using spherical harmonics,
 implemented in SCALE3 ABSPACK scaling algorithm.
;
_exptl_crystal_colour colourless
_exptl_crystal_colour_primary colourless
_exptl_crystal_density_diffrn 1.274
_exptl_crystal_description block
_exptl_crystal_F_000 2400
_exptl_crystal_preparation SDG
_exptl_crystal_size_max 0.2
_exptl_crystal_size_mid 0.1
_exptl_crystal_size_min 0.1
_refine_diff_density_max 0.246
_refine_diff_density_min -0.230
_refine_diff_density_rms 0.046
_refine_ls_extinction_method none
_refine_ls_goodness_of_fit_ref 1.047
_refine_ls_hydrogen_treatment refall
_refine_ls_matrix_type full
_refine_ls_number_parameters 1053
_refine_ls_number_reflns 12474
_refine_ls_number_restraints 0
_refine_ls_restrained_S_all 1.047
_refine_ls_R_factor_all 0.0572
_refine_ls_R_factor_gt 0.0484
_refine_ls_shift/su_max 0.001
_refine_ls_shift/su_mean 0.000
_refine_ls_structure_factor_coef Fsqd
_refine_ls_weighting_details 'w=1/[\s^2^(Fo^2^)+(0.0695P)^2^+1.6496P] where P=(Fo^2^+2Fc^2^)/3'
_refine_ls_weighting_scheme calc
_refine_ls_wR_factor_gt 0.1339
_refine_ls_wR_factor_ref 0.1407
_reflns_Friedel_coverage 0.000
_reflns_number_gt 10301
_reflns_number_total 12474
_reflns_threshold_expression 'I > 2\s(I)'
_cod_data_source_file d2ce00735e2.cif
_cod_data_source_block exp_1031_am-r-54-dcm
_cod_database_code 7245261
_shelx_shelxl_version_number 2018/3
_shelx_space_group_comment
;
The symmetry employed for this shelxl refinement is uniquely defined
by the following loop, which should always be used as a source of
symmetry information in preference to the above space-group names.
They are only intended as comments.
;
_shelx_estimated_absorpt_t_max 0.936
_shelx_estimated_absorpt_t_min 0.878
_olex2_refinement_description
;
;
_olex2_submission_special_instructions 'No special instructions were received'
_oxdiff_exptl_absorpt_empirical_details
;
Empirical correction (ABSPACK) includes:
- Absorption correction using spherical harmonics
- Frame scaling
;
_oxdiff_exptl_absorpt_empirical_full_max 2.623
_oxdiff_exptl_absorpt_empirical_full_min 0.730

loop_
_space_group_symop_operation_xyz
'x, y, z'
'-x, y+1/2, -z+1/2'
'-x, -y, -z'
'x, -y-1/2, z-1/2'

loop_
_atom_site_label
_atom_site_type_symbol
_atom_site_fract_x
_atom_site_fract_y
_atom_site_fract_z
_atom_site_U_iso_or_equiv
_atom_site_adp_type
_atom_site_occupancy
_atom_site_site_symmetry_order
_atom_site_calc_flag
_atom_site_refinement_flags_posn
_atom_site_refinement_flags_adp
_atom_site_refinement_flags_occupancy
_atom_site_disorder_assembly
_atom_site_disorder_group
O3 O 0.78567(11) 0.35341(5) 0.39209(4) 0.0312(2) Uani 1 1 d . . . . .
O1 O 0.26297(11) 0.32901(5) 0.88183(4) 0.0317(2) Uani 1 1 d . . . . .
O4 O 0.52521(12) 0.37956(6) 0.15740(4) 0.0352(2) Uani 1 1 d . . . . .
O2 O 0.02275(12) 0.35837(5) 0.64569(4) 0.0352(2) Uani 1 1 d . . . . .
N12 N 0.58668(12) 0.43673(5) 0.42278(4) 0.0253(2) Uani 1 1 d . . . . .
O7 O 0.66259(14) 0.87917(6) 0.47337(4) 0.0444(3) Uani 1 1 d . . . . .
N10 N 0.80649(12) 0.44082(6) 0.66838(4) 0.0267(2) Uani 1 1 d . . . . .
N13 N 0.31567(12) 0.46402(6) 0.18036(4) 0.0262(2) Uani 1 1 d . . . . .
N14 N 0.11179(13) 0.54908(6) 0.20695(4) 0.0282(3) Uani 1 1 d . . . . .
N11 N 0.59878(12) 0.52568(5) 0.69246(4) 0.0274(2) Uani 1 1 d . . . . .
O6 O 0.93329(16) 0.22501(6) 0.51177(4) 0.0496(3) Uani 1 1 d . . . . .
N9 N -0.06712(12) 0.91857(5) 0.59316(4) 0.0273(2) Uani 1 1 d . . . . .
O5 O 0.82591(16) 0.33983(6) 0.54141(4) 0.0517(3) Uani 1 1 d . . . . .
O8 O 0.57439(17) 0.75457(6) 0.46523(5) 0.0607(4) Uani 1 1 d . . . . .
C32 C 0.60582(14) 0.37545(6) 0.23555(5) 0.0246(3) Uani 1 1 d . . . . .
C33 C 0.70381(13) 0.35092(6) 0.26937(5) 0.0232(3) Uani 1 1 d . . . . .
C23 C 0.19342(13) 0.32856(6) 0.75855(5) 0.0231(3) Uani 1 1 d . . . . .
C18 C 0.30395(14) 0.28583(6) 0.74645(5) 0.0252(3) Uani 1 1 d . . . . .
C76 C 0.44331(14) 0.42226(6) 0.42304(4) 0.0242(3) Uani 1 1 d . . . . .
C34 C 0.69198(14) 0.36587(6) 0.31538(5) 0.0241(3) Uani 1 1 d . . . . .
C58 C 0.66545(15) 0.42467(6) 0.66841(5) 0.0261(3) Uani 1 1 d . . . . .
C25 C 0.78920(14) 0.34172(6) 0.34729(5) 0.0251(3) Uani 1 1 d . . . . .
C78 C 0.17419(15) 0.44863(6) 0.18080(5) 0.0254(3) Uani 1 1 d . . . . .
C28 C 0.81554(14) 0.30917(6) 0.25659(5) 0.0259(3) Uani 1 1 d . . . . .
C15 C 0.27116(14) 0.31732(6) 0.83713(5) 0.0256(3) Uani 1 1 d . . . . .
C24 C 0.17960(14) 0.34372(6) 0.80447(5) 0.0243(3) Uani 1 1 d . . . . .
C83 C 0.25329(15) 0.56442(6) 0.20656(5) 0.0266(3) Uani 1 1 d . . . . .
C21 C 0.11099(15) 0.33684(7) 0.68024(5) 0.0274(3) Uani 1 1 d . . . . .
C43 C -0.11131(15) 0.97416(6) 0.57679(5) 0.0269(3) Uani 1 1 d . . . . .
C27 C 0.91470(15) 0.28594(6) 0.29036(5) 0.0287(3) Uani 1 1 d . . . . .
C22 C 0.09803(14) 0.35377(6) 0.72424(5) 0.0250(3) Uani 1 1 d . . . . .
C55 C 0.07566(14) 0.90376(6) 0.59240(5) 0.0254(3) Uani 1 1 d . . . . .
C84 C 0.35697(14) 0.52147(7) 0.19268(5) 0.0259(3) Uani 1 1 d . . . . .
C64 C 0.62876(14) 0.49493(6) 0.43402(4) 0.0242(3) Uani 1 1 d . . . . .
C71 C 0.33431(15) 0.46679(6) 0.43369(4) 0.0250(3) Uani 1 1 d . . . . .
C17 C 0.39726(15) 0.26043(6) 0.78108(5) 0.0287(3) Uani 1 1 d . . . . .
C31 C 0.61644(14) 0.35847(7) 0.19138(5) 0.0271(3) Uani 1 1 d . . . . .
C69 C 0.52649(15) 0.54230(6) 0.44534(4) 0.0252(3) Uani 1 1 d . . . . .
C62 C 0.74005(15) 0.54166(6) 0.69231(5) 0.0265(3) Uani 1 1 d . . . . .
C61 C 0.84590(14) 0.49870(7) 0.67969(5) 0.0260(3) Uani 1 1 d . . . . .
C16 C 0.38164(15) 0.27515(6) 0.82500(5) 0.0282(3) Uani 1 1 d . . . . .
C70 C 0.37898(15) 0.52679(7) 0.44461(5) 0.0273(3) Uani 1 1 d . . . . .
C79 C 0.07075(15) 0.49198(6) 0.19389(5) 0.0264(3) Uani 1 1 d . . . . .
C57 C 0.55982(14) 0.46803(6) 0.68023(5) 0.0255(3) Uani 1 1 d . . . . .
C26 C 0.90303(15) 0.30159(6) 0.33428(5) 0.0283(3) Uani 1 1 d . . . . .
C50 C 0.18275(15) 0.94514(7) 0.57577(5) 0.0282(3) Uani 1 1 d . . . . .
C68 C 0.57994(17) 0.60295(7) 0.45591(5) 0.0314(3) Uani 1 1 d . . . . .
C65 C 0.77986(16) 0.51042(7) 0.43390(5) 0.0304(3) Uani 1 1 d . . . . .
C75 C 0.39922(16) 0.36048(7) 0.41200(5) 0.0295(3) Uani 1 1 d . . . . .
C20 C 0.22080(16) 0.29431(7) 0.66812(5) 0.0300(3) Uani 1 1 d . . . . .
C19 C 0.31459(15) 0.26993(7) 0.70061(5) 0.0293(3) Uani 1 1 d . . . . .
C72 C 0.18490(15) 0.44766(7) 0.43211(5) 0.0302(3) Uani 1 1 d . . . . .
C29 C 0.82298(15) 0.29292(7) 0.21064(5) 0.0305(3) Uani 1 1 d . . . . .
C48 C -0.01184(16) 1.01813(7) 0.55900(5) 0.0293(3) Uani 1 1 d . . . . .
C30 C 0.72658(16) 0.31646(7) 0.17888(5) 0.0306(3) Uani 1 1 d . . . . .
C49 C 0.13533(17) 1.00225(7) 0.55901(5) 0.0327(3) Uani 1 1 d . . . . .
C73 C 0.14668(16) 0.38843(7) 0.42127(5) 0.0327(3) Uani 1 1 d . . . . .
C80 C -0.08840(16) 0.47615(8) 0.19436(6) 0.0342(3) Uani 1 1 d . . . . .
C54 C 0.12205(16) 0.84454(7) 0.60863(5) 0.0319(3) Uani 1 1 d . . . . .
C51 C 0.33125(16) 0.92545(8) 0.57635(6) 0.0347(3) Uani 1 1 d . . . . .
C44 C -0.26233(17) 0.98982(7) 0.57700(6) 0.0348(3) Uani 1 1 d . . . . .
C77 C 0.13100(17) 0.38398(7) 0.16713(6) 0.0331(3) Uani 1 1 d . . . . .
C74 C 0.25573(17) 0.34420(7) 0.41152(5) 0.0329(3) Uani 1 1 d . . . . .
C85 C 0.51621(16) 0.53690(8) 0.19145(6) 0.0353(3) Uani 1 1 d . . . . .
C56 C 0.40056(16) 0.45183(8) 0.68025(6) 0.0336(3) Uani 1 1 d . . . . .
C60 C 1.00456(16) 0.51528(8) 0.67843(6) 0.0348(3) Uani 1 1 d . . . . .
C53 C 0.26451(17) 0.82734(7) 0.60812(6) 0.0346(3) Uani 1 1 d . . . . .
C67 C 0.72471(18) 0.61591(7) 0.45510(6) 0.0350(3) Uani 1 1 d . . . . .
C81 C 0.29502(19) 0.62868(7) 0.22167(6) 0.0358(3) Uani 1 1 d . . . . .
C63 C 0.77925(19) 0.60654(7) 0.70637(6) 0.0349(3) Uani 1 1 d . . . . .
C66 C 0.82623(17) 0.56894(8) 0.44399(6) 0.0349(3) Uani 1 1 d . . . . .
C47 C -0.06831(19) 1.07529(7) 0.54130(6) 0.0374(3) Uani 1 1 d . . . . .
C59 C 0.62594(18) 0.35927(7) 0.65581(6) 0.0356(3) Uani 1 1 d . . . . .
C52 C 0.37150(16) 0.86835(8) 0.59209(5) 0.0349(3) Uani 1 1 d . . . . .
C46 C -0.2124(2) 1.08831(8) 0.54185(6) 0.0407(4) Uani 1 1 d . . . . .
C45 C -0.31115(18) 1.04519(8) 0.56012(6) 0.0403(4) Uani 1 1 d . . . . .
C37 C 0.9307(2) 0.27851(8) 0.48370(6) 0.0434(4) Uani 1 1 d . . . . .
C36 C 0.9480(2) 0.24354(9) 0.55732(6) 0.0446(4) Uani 1 1 d . . . . .
C42 C 0.6839(2) 0.83723(10) 0.50982(6) 0.0445(4) Uani 1 1 d . . . . .
C35 C 0.8271(2) 0.28583(9) 0.56914(6) 0.0453(4) Uani 1 1 d . . . . .
C40 C 0.5572(2) 0.79716(9) 0.42864(6) 0.0469(4) Uani 1 1 d . . . . .
C41 C 0.5693(2) 0.78739(9) 0.50685(7) 0.0497(5) Uani 1 1 d . . . . .
C39 C 0.6697(2) 0.84705(11) 0.43222(6) 0.0501(5) Uani 1 1 d . . . . .
C38 C 0.8101(2) 0.32182(10) 0.49547(6) 0.0503(5) Uani 1 1 d . . . . .
H72 H 0.111(2) 0.4793(9) 0.4396(6) 0.040(5) Uiso 1 1 d . . . . .
H54 H 0.045(2) 0.8172(10) 0.6201(6) 0.044(5) Uiso 1 1 d . . . . .
H73 H 0.045(2) 0.3764(9) 0.4199(6) 0.040(5) Uiso 1 1 d . . . . .
H66 H 0.929(2) 0.5797(10) 0.4426(6) 0.045(5) Uiso 1 1 d . . . . .
H34 H 0.6167(19) 0.3938(9) 0.3240(6) 0.032(4) Uiso 1 1 d . . . . .
H27 H 0.996(2) 0.2602(9) 0.2816(6) 0.039(5) Uiso 1 1 d . . . . .
H29 H 0.903(2) 0.2645(9) 0.2018(6) 0.042(5) Uiso 1 1 d . . . . .
H65 H 0.848(2) 0.4780(9) 0.4259(6) 0.034(4) Uiso 1 1 d . . . . .
H19 H 0.396(2) 0.2406(9) 0.6922(6) 0.037(5) Uiso 1 1 d . . . . .
H24 H 0.1042(18) 0.3733(8) 0.8142(5) 0.029(4) Uiso 1 1 d . . . . .
H77A H 0.075(2) 0.3836(10) 0.1376(7) 0.053(6) Uiso 1 1 d . . . . .
H45 H -0.414(2) 1.0542(11) 0.5613(7) 0.056(6) Uiso 1 1 d . . . . .
H20 H 0.227(2) 0.2851(9) 0.6356(6) 0.039(5) Uiso 1 1 d . . . . .
H56A H 0.385(2) 0.4190(10) 0.7026(6) 0.043(5) Uiso 1 1 d . . . . .
H17 H 0.476(2) 0.2333(9) 0.7734(6) 0.036(5) Uiso 1 1 d . . . . .
H68 H 0.511(2) 0.6351(9) 0.4635(6) 0.037(5) Uiso 1 1 d . . . . .
H80A H -0.124(2) 0.4649(9) 0.1641(7) 0.041(5) Uiso 1 1 d . . . . .
H32 H 0.5254(19) 0.4030(8) 0.2439(6) 0.032(4) Uiso 1 1 d . . . . .
H26 H 0.974(2) 0.2868(10) 0.3582(6) 0.043(5) Uiso 1 1 d . . . . .
H53 H 0.295(2) 0.7862(10) 0.6187(6) 0.042(5) Uiso 1 1 d . . . . .
H22 H 0.0178(19) 0.3833(8) 0.7327(6) 0.031(4) Uiso 1 1 d . . . . .
H3 H 0.715(2) 0.3799(10) 0.3988(7) 0.047(5) Uiso 1 1 d . . . . .
H77B H 0.218(2) 0.3569(10) 0.1634(7) 0.045(5) Uiso 1 1 d . . . . .
H30 H 0.731(2) 0.3063(9) 0.1467(6) 0.036(5) Uiso 1 1 d . . . . .
H70 H 0.306(2) 0.5568(9) 0.4508(6) 0.036(5) Uiso 1 1 d . . . . .
H44 H -0.328(2) 0.9601(11) 0.5912(7) 0.055(6) Uiso 1 1 d . . . . .
H51 H 0.402(2) 0.9539(10) 0.5644(6) 0.045(5) Uiso 1 1 d . . . . .
H59A H 0.712(2) 0.3315(10) 0.6624(7) 0.053(6) Uiso 1 1 d . . . . .
H75 H 0.478(2) 0.3298(9) 0.4053(6) 0.038(5) Uiso 1 1 d . . . . .
H80B H -0.105(2) 0.4382(11) 0.2152(7) 0.052(6) Uiso 1 1 d . . . . .
H67 H 0.763(2) 0.6575(10) 0.4627(7) 0.046(5) Uiso 1 1 d . . . . .
H36A H 1.041(2) 0.2698(11) 0.5639(7) 0.059(6) Uiso 1 1 d . . . . .
H1 H 0.196(3) 0.3595(12) 0.8865(8) 0.067(7) Uiso 1 1 d . . . . .
H52 H 0.475(2) 0.8559(10) 0.5924(6) 0.045(5) Uiso 1 1 d . . . . .
H74 H 0.227(2) 0.3008(10) 0.4040(7) 0.046(5) Uiso 1 1 d . . . . .
H85A H 0.534(3) 0.5775(13) 0.1780(8) 0.068(7) Uiso 1 1 d . . . . .
H85B H 0.561(3) 0.5375(12) 0.2214(8) 0.068(7) Uiso 1 1 d . . . . .
H60A H 1.019(3) 0.5552(13) 0.6636(8) 0.070(7) Uiso 1 1 d . . . . .
H59B H 0.595(3) 0.3559(12) 0.6254(9) 0.069(7) Uiso 1 1 d . . . . .
H80C H -0.144(3) 0.5124(12) 0.2048(8) 0.063(7) Uiso 1 1 d . . . . .
H35A H 0.728(2) 0.2619(11) 0.5646(7) 0.055(6) Uiso 1 1 d . . . . .
H56B H 0.348(3) 0.4885(12) 0.6889(8) 0.061(7) Uiso 1 1 d . . . . .
H35B H 0.845(2) 0.2993(11) 0.6014(8) 0.056(6) Uiso 1 1 d . . . . .
H16 H 0.445(2) 0.2560(9) 0.8500(6) 0.040(5) Uiso 1 1 d . . . . .
H63A H 0.810(3) 0.6287(12) 0.6814(8) 0.064(7) Uiso 1 1 d . . . . .
H60B H 1.048(3) 0.5184(12) 0.7090(8) 0.067(7) Uiso 1 1 d . . . . .
H56C H 0.365(2) 0.4394(9) 0.6498(7) 0.039(5) Uiso 1 1 d . . . . .
H49 H 0.204(2) 1.0305(9) 0.5462(6) 0.041(5) Uiso 1 1 d . . . . .
H2 H -0.047(2) 0.3855(11) 0.6555(7) 0.058(6) Uiso 1 1 d . . . . .
H81A H 0.375(3) 0.6257(11) 0.2448(8) 0.064(7) Uiso 1 1 d . . . . .
H40A H 0.452(2) 0.8149(9) 0.4295(6) 0.041(5) Uiso 1 1 d . . . . .
H59C H 0.548(3) 0.3439(13) 0.6750(9) 0.076(8) Uiso 1 1 d . . . . .
H63B H 0.698(3) 0.6270(12) 0.7197(8) 0.072(7) Uiso 1 1 d . . . . .
H60C H 1.056(3) 0.4834(13) 0.6618(8) 0.074(8) Uiso 1 1 d . . . . .
H36B H 0.950(2) 0.2053(12) 0.5762(8) 0.062(6) Uiso 1 1 d . . . . .
H81B H 0.210(3) 0.6495(12) 0.2335(8) 0.070(7) Uiso 1 1 d . . . . .
H85C H 0.566(3) 0.5073(12) 0.1718(8) 0.068(7) Uiso 1 1 d . . . . .
H47 H 0.004(2) 1.1064(11) 0.5298(7) 0.057(6) Uiso 1 1 d . . . . .
H38A H 0.714(3) 0.2961(11) 0.4902(7) 0.056(6) Uiso 1 1 d . . . . .
H42A H 0.783(3) 0.8175(11) 0.5087(7) 0.058(6) Uiso 1 1 d . . . . .
H42B H 0.675(3) 0.8643(12) 0.5379(8) 0.066(7) Uiso 1 1 d . . . . .
H40B H 0.566(3) 0.7726(13) 0.3998(9) 0.075(7) Uiso 1 1 d . . . . .
H39A H 0.652(3) 0.8789(12) 0.4060(8) 0.067(7) Uiso 1 1 d . . . . .
H81C H 0.331(3) 0.6506(12) 0.1967(8) 0.065(7) Uiso 1 1 d . . . . .
H41A H 0.464(2) 0.8074(10) 0.5090(7) 0.051(6) Uiso 1 1 d . . . . .
H46 H -0.252(2) 1.1270(11) 0.5283(7) 0.056(6) Uiso 1 1 d . . . . .
H77C H 0.068(2) 0.3645(10) 0.1904(7) 0.051(6) Uiso 1 1 d . . . . .
H37A H 0.917(2) 0.2638(10) 0.4523(7) 0.051(6) Uiso 1 1 d . . . . .
H4 H 0.457(3) 0.4073(13) 0.1670(8) 0.074(8) Uiso 1 1 d . . . . .
H37B H 1.033(3) 0.3003(11) 0.4874(8) 0.062(6) Uiso 1 1 d . . . . .
H39B H 0.769(3) 0.8272(12) 0.4304(8) 0.065(7) Uiso 1 1 d . . . . .
H63C H 0.863(3) 0.6063(11) 0.7288(8) 0.066(7) Uiso 1 1 d . . . . .
H38B H 0.808(3) 0.3601(13) 0.4766(9) 0.077(8) Uiso 1 1 d . . . . .
H41B H 0.588(2) 0.7581(12) 0.5298(8) 0.063(7) Uiso 1 1 d . . . . .

loop_
_atom_site_aniso_label
_atom_site_aniso_U_11
_atom_site_aniso_U_22
_atom_site_aniso_U_33
_atom_site_aniso_U_23
_atom_site_aniso_U_13
_atom_site_aniso_U_12
O3 0.0290(5) 0.0290(5) 0.0353(5) 0.0005(4) -0.0005(4) 0.0082(4)
O1 0.0299(5) 0.0303(5) 0.0346(5) -0.0022(4) -0.0008(4) 0.0072(4)
O4 0.0307(5) 0.0407(6) 0.0339(6) -0.0052(5) -0.0011(4) 0.0091(5)
O2 0.0307(5) 0.0387(6) 0.0358(6) -0.0032(5) -0.0015(4) 0.0103(5)
N12 0.0236(5) 0.0211(6) 0.0310(6) 0.0002(4) 0.0001(4) 0.0003(4)
O7 0.0534(7) 0.0379(6) 0.0415(6) 0.0088(5) -0.0016(5) -0.0120(5)
N10 0.0224(5) 0.0262(6) 0.0315(6) 0.0036(5) 0.0004(4) 0.0024(4)
N13 0.0229(5) 0.0256(6) 0.0301(6) 0.0036(5) 0.0020(4) 0.0009(4)
N14 0.0241(6) 0.0218(6) 0.0388(7) 0.0035(5) 0.0032(5) 0.0009(4)
N11 0.0238(6) 0.0221(6) 0.0364(6) 0.0047(5) 0.0039(5) 0.0014(4)
O6 0.0750(9) 0.0278(6) 0.0466(7) 0.0004(5) 0.0103(6) 0.0057(6)
N9 0.0248(6) 0.0216(6) 0.0354(6) -0.0002(5) 0.0019(5) 0.0000(4)
O5 0.0697(9) 0.0396(7) 0.0457(7) -0.0090(5) 0.0004(6) 0.0144(6)
O8 0.0762(10) 0.0245(6) 0.0804(10) -0.0060(6) -0.0080(8) 0.0068(6)
C32 0.0187(6) 0.0190(6) 0.0363(7) -0.0008(5) 0.0041(5) -0.0003(5)
C33 0.0180(6) 0.0141(6) 0.0378(7) 0.0009(5) 0.0039(5) -0.0025(4)
C23 0.0178(6) 0.0145(6) 0.0373(7) 0.0009(5) 0.0036(5) -0.0027(4)
C18 0.0202(6) 0.0156(6) 0.0402(8) -0.0002(5) 0.0041(5) 0.0000(5)
C76 0.0235(6) 0.0211(6) 0.0278(6) 0.0026(5) -0.0011(5) -0.0005(5)
C34 0.0194(6) 0.0157(6) 0.0374(7) 0.0005(5) 0.0025(5) 0.0007(5)
C58 0.0239(6) 0.0229(7) 0.0312(7) 0.0031(5) -0.0008(5) 0.0004(5)
C25 0.0214(6) 0.0158(6) 0.0382(7) 0.0021(5) 0.0016(5) -0.0015(5)
C78 0.0241(6) 0.0235(7) 0.0285(7) 0.0038(5) 0.0008(5) -0.0003(5)
C28 0.0214(6) 0.0152(6) 0.0415(8) 0.0001(5) 0.0044(5) -0.0007(5)
C15 0.0224(6) 0.0179(6) 0.0363(7) 0.0006(5) 0.0018(5) -0.0021(5)
C24 0.0187(6) 0.0158(6) 0.0387(7) -0.0010(5) 0.0035(5) -0.0003(5)
C83 0.0263(6) 0.0230(7) 0.0305(7) 0.0057(5) 0.0012(5) -0.0020(5)
C21 0.0220(6) 0.0228(7) 0.0375(7) 0.0000(5) 0.0010(5) -0.0010(5)
C43 0.0282(7) 0.0214(6) 0.0310(7) -0.0023(5) -0.0003(5) 0.0005(5)
C27 0.0225(6) 0.0166(6) 0.0471(8) -0.0004(5) 0.0041(6) 0.0033(5)
C22 0.0184(6) 0.0192(6) 0.0377(7) 0.0005(5) 0.0042(5) 0.0003(5)
C55 0.0241(6) 0.0227(6) 0.0294(7) -0.0019(5) 0.0007(5) -0.0004(5)
C84 0.0229(6) 0.0257(7) 0.0290(7) 0.0055(5) -0.0006(5) -0.0024(5)
C64 0.0234(6) 0.0209(6) 0.0283(7) 0.0018(5) -0.0008(5) -0.0003(5)
C71 0.0239(6) 0.0246(7) 0.0265(6) 0.0038(5) -0.0002(5) 0.0013(5)
C17 0.0211(6) 0.0175(6) 0.0476(8) 0.0010(6) 0.0034(6) 0.0042(5)
C31 0.0221(6) 0.0232(7) 0.0361(7) -0.0013(5) 0.0018(5) -0.0020(5)
C69 0.0268(6) 0.0212(6) 0.0273(7) 0.0014(5) -0.0012(5) 0.0006(5)
C62 0.0258(6) 0.0230(7) 0.0307(7) 0.0062(5) 0.0012(5) -0.0011(5)
C61 0.0218(6) 0.0265(7) 0.0297(7) 0.0059(5) 0.0000(5) -0.0004(5)
C16 0.0228(6) 0.0199(6) 0.0416(8) 0.0027(6) -0.0009(6) 0.0019(5)
C70 0.0267(7) 0.0232(7) 0.0321(7) 0.0008(5) 0.0016(5) 0.0043(5)
C79 0.0233(6) 0.0235(7) 0.0325(7) 0.0059(5) 0.0010(5) -0.0009(5)
C57 0.0222(6) 0.0235(7) 0.0309(7) 0.0056(5) 0.0009(5) 0.0008(5)
C26 0.0226(6) 0.0173(6) 0.0446(8) 0.0041(5) -0.0007(6) 0.0024(5)
C50 0.0255(7) 0.0270(7) 0.0319(7) -0.0014(5) 0.0000(5) -0.0035(5)
C68 0.0351(8) 0.0216(7) 0.0371(8) -0.0002(6) -0.0028(6) 0.0007(6)
C65 0.0243(7) 0.0280(7) 0.0387(8) 0.0002(6) -0.0006(6) -0.0006(6)
C75 0.0289(7) 0.0221(7) 0.0373(8) 0.0005(6) 0.0000(6) -0.0014(5)
C20 0.0281(7) 0.0242(7) 0.0382(8) -0.0043(6) 0.0050(6) 0.0017(5)
C19 0.0244(6) 0.0209(7) 0.0430(8) -0.0037(6) 0.0049(6) 0.0027(5)
C72 0.0231(6) 0.0312(8) 0.0362(8) 0.0044(6) 0.0009(5) 0.0013(6)
C29 0.0255(7) 0.0209(7) 0.0455(8) -0.0051(6) 0.0079(6) 0.0025(5)
C48 0.0318(7) 0.0217(7) 0.0342(7) -0.0008(5) -0.0012(6) -0.0017(5)
C30 0.0282(7) 0.0265(7) 0.0374(8) -0.0070(6) 0.0053(6) -0.0004(6)
C49 0.0312(7) 0.0256(7) 0.0414(8) 0.0039(6) 0.0034(6) -0.0060(6)
C73 0.0244(7) 0.0356(8) 0.0378(8) 0.0072(6) -0.0012(6) -0.0068(6)
C80 0.0219(7) 0.0317(8) 0.0491(9) 0.0043(7) 0.0031(6) -0.0016(6)
C54 0.0296(7) 0.0234(7) 0.0430(8) 0.0027(6) 0.0034(6) 0.0009(6)
C51 0.0256(7) 0.0358(8) 0.0426(8) 0.0014(6) 0.0027(6) -0.0041(6)
C44 0.0286(7) 0.0267(7) 0.0491(9) -0.0012(6) 0.0010(6) 0.0027(6)
C77 0.0321(7) 0.0249(7) 0.0427(9) -0.0023(6) 0.0046(7) -0.0027(6)
C74 0.0338(8) 0.0246(7) 0.0401(8) 0.0019(6) -0.0017(6) -0.0065(6)
C85 0.0235(7) 0.0383(9) 0.0441(9) 0.0028(7) 0.0020(6) -0.0047(6)
C56 0.0234(7) 0.0312(8) 0.0464(9) 0.0035(7) 0.0024(6) -0.0014(6)
C60 0.0224(7) 0.0379(9) 0.0441(9) 0.0054(7) 0.0007(6) -0.0027(6)
C53 0.0331(8) 0.0275(8) 0.0430(8) 0.0006(6) 0.0003(6) 0.0067(6)
C67 0.0377(8) 0.0237(7) 0.0429(8) -0.0003(6) -0.0054(6) -0.0076(6)
C81 0.0374(8) 0.0241(7) 0.0458(9) 0.0011(6) 0.0025(7) -0.0058(6)
C63 0.0371(8) 0.0228(7) 0.0452(9) 0.0017(6) 0.0062(7) -0.0049(6)
C66 0.0282(7) 0.0326(8) 0.0434(9) 0.0019(6) -0.0029(6) -0.0083(6)
C47 0.0427(9) 0.0240(7) 0.0452(9) 0.0035(6) -0.0022(7) 0.0003(6)
C59 0.0327(8) 0.0253(7) 0.0486(10) -0.0043(6) -0.0004(7) 0.0000(6)
C52 0.0239(7) 0.0407(9) 0.0401(8) -0.0028(7) 0.0011(6) 0.0052(6)
C46 0.0463(9) 0.0246(8) 0.0504(10) 0.0008(7) -0.0068(7) 0.0068(7)
C45 0.0335(8) 0.0317(8) 0.0551(10) -0.0036(7) -0.0035(7) 0.0076(6)
C37 0.0624(11) 0.0342(9) 0.0341(8) 0.0009(7) 0.0073(8) 0.0009(8)
C36 0.0546(11) 0.0383(9) 0.0408(9) 0.0092(7) -0.0003(8) -0.0026(8)
C42 0.0498(10) 0.0492(10) 0.0338(9) 0.0076(7) -0.0046(7) -0.0055(8)
C35 0.0523(10) 0.0479(10) 0.0363(9) -0.0043(7) 0.0065(8) -0.0066(8)
C40 0.0502(10) 0.0484(10) 0.0420(9) -0.0129(8) 0.0006(8) 0.0071(8)
C41 0.0616(12) 0.0416(10) 0.0453(10) 0.0164(8) -0.0027(9) -0.0069(9)
C39 0.0380(9) 0.0793(15) 0.0332(9) 0.0066(9) 0.0037(7) -0.0018(9)
C38 0.0620(12) 0.0458(11) 0.0422(10) 0.0002(8) -0.0081(8) 0.0136(9)

loop_
_atom_type_symbol
_atom_type_description
_atom_type_scat_dispersion_real
_atom_type_scat_dispersion_imag
_atom_type_scat_source
C C 0.0181 0.0091 'International Tables Vol C Tables 4.2.6.8 and 6.1.1.4'
H H 0.0000 0.0000 'International Tables Vol C Tables 4.2.6.8 and 6.1.1.4'
N N 0.0311 0.0180 'International Tables Vol C Tables 4.2.6.8 and 6.1.1.4'
O O 0.0492 0.0322 'International Tables Vol C Tables 4.2.6.8 and 6.1.1.4'

loop_
_geom_angle_atom_site_label_1
_geom_angle_atom_site_label_2
_geom_angle_atom_site_label_3
_geom_angle
_geom_angle_site_symmetry_1
_geom_angle_site_symmetry_3
_geom_angle_publ_flag
C25 O3 H3 112.9(13) . . ?
C15 O1 H1 110.5(15) . . ?
C31 O4 H4 112.9(15) . . ?
C21 O2 H2 111.7(14) . . ?
C64 N12 C76 118.66(11) . . ?
C39 O7 C42 109.98(15) . . ?
C61 N10 C58 119.45(12) . . ?
C78 N13 C84 119.14(12) . . ?
C83 N14 C79 118.90(12) . . ?
C57 N11 C62 118.88(12) . . ?
C36 O6 C37 109.43(13) . . ?
C55 N9 C43 118.64(12) . . ?
C38 O5 C35 109.38(14) . . ?
C40 O8 C41 109.67(14) . . ?
C33 C32 H32 120.1(10) . . ?
C31 C32 C33 120.62(12) . . ?
C31 C32 H32 119.2(10) . . ?
C32 C33 C28 118.89(13) . . ?
C34 C33 C32 121.79(12) . . ?
C34 C33 C28 119.31(12) . . ?
C24 C23 C18 119.29(12) . . ?
C24 C23 C22 121.73(12) . . ?
C22 C23 C18 118.97(13) . . ?
C17 C18 C23 118.40(13) . . ?
C19 C18 C23 118.81(13) . . ?
C19 C18 C17 122.79(12) . . ?
N12 C76 C71 122.38(12) . . ?
N12 C76 C75 118.65(12) . . ?
C75 C76 C71 118.97(12) . . ?
C33 C34 H34 119.3(10) . . ?
C25 C34 C33 120.40(12) . . ?
C25 C34 H34 120.3(10) . . ?
N10 C58 C57 120.31(13) . . ?
N10 C58 C59 117.79(13) . . ?
C57 C58 C59 121.90(13) . . ?
O3 C25 C34 124.32(12) . . ?
O3 C25 C26 115.56(12) . . ?
C34 C25 C26 120.12(13) . . ?
N13 C78 C79 120.41(13) . . ?
N13 C78 C77 118.09(12) . . ?
C79 C78 C77 121.50(12) . . ?
C27 C28 C33 118.55(13) . . ?
C27 C28 C29 122.71(12) . . ?
C29 C28 C33 118.73(13) . . ?
O1 C15 C24 123.70(12) . . ?
O1 C15 C16 116.13(12) . . ?
C24 C15 C16 120.16(13) . . ?
C23 C24 H24 121.6(10) . . ?
C15 C24 C23 120.47(12) . . ?
C15 C24 H24 117.9(10) . . ?
N14 C83 C84 120.62(13) . . ?
N14 C83 C81 117.30(13) . . ?
C84 C83 C81 122.08(13) . . ?
O2 C21 C22 123.87(13) . . ?
O2 C21 C20 115.52(13) . . ?
C22 C21 C20 120.61(13) . . ?
N9 C43 C48 122.39(13) . . ?
N9 C43 C44 118.94(13) . . ?
C44 C43 C48 118.67(13) . . ?
C28 C27 H27 119.0(11) . . ?
C26 C27 C28 121.27(13) . . ?
C26 C27 H27 119.6(11) . . ?
C23 C22 H22 119.4(10) . . ?
C21 C22 C23 120.51(12) . . ?
C21 C22 H22 120.0(10) . . ?
N9 C55 C50 122.68(13) . . ?
N9 C55 C54 118.77(12) . . ?
C54 C55 C50 118.54(13) . . ?
N13 C84 C83 120.26(12) . . ?
N13 C84 C85 117.43(13) . . ?
C83 C84 C85 122.31(13) . . ?
N12 C64 C69 122.46(12) . . ?
N12 C64 C65 118.92(12) . . ?
C65 C64 C69 118.60(13) . . ?
C70 C71 C76 118.34(12) . . ?
C70 C71 C72 123.17(13) . . ?
C72 C71 C76 118.48(13) . . ?
C18 C17 H17 119.6(11) . . ?
C16 C17 C18 121.49(12) . . ?
C16 C17 H17 118.9(11) . . ?
O4 C31 C32 123.70(12) . . ?
O4 C31 C30 115.95(13) . . ?
C32 C31 C30 120.34(13) . . ?
C70 C69 C64 118.00(13) . . ?
C70 C69 C68 123.14(13) . . ?
C68 C69 C64 118.84(13) . . ?
N11 C62 C61 120.72(13) . . ?
N11 C62 C63 117.24(13) . . ?
C61 C62 C63 122.03(13) . . ?
N10 C61 C62 120.04(12) . . ?
N10 C61 C60 117.81(13) . . ?
C62 C61 C60 122.15(14) . . ?
C15 C16 H16 117.8(11) . . ?
C17 C16 C15 120.18(13) . . ?
C17 C16 H16 122.0(11) . . ?
C71 C70 C69 120.13(13) . . ?
C71 C70 H70 118.2(11) . . ?
C69 C70 H70 121.7(11) . . ?
N14 C79 C78 120.66(12) . . ?
N14 C79 C80 117.81(13) . . ?
C78 C79 C80 121.52(13) . . ?
N11 C57 C58 120.58(12) . . ?
N11 C57 C56 117.56(12) . . ?
C58 C57 C56 121.85(13) . . ?
C25 C26 H26 117.6(11) . . ?
C27 C26 C25 120.30(13) . . ?
C27 C26 H26 122.1(11) . . ?
C49 C50 C55 117.91(13) . . ?
C49 C50 C51 123.37(14) . . ?
C51 C50 C55 118.70(13) . . ?
C69 C68 H68 119.1(11) . . ?
C67 C68 C69 120.70(14) . . ?
C67 C68 H68 120.2(11) . . ?
C64 C65 H65 117.7(11) . . ?
C66 C65 C64 120.70(14) . . ?
C66 C65 H65 121.6(11) . . ?
C76 C75 H75 117.6(11) . . ?
C74 C75 C76 120.45(14) . . ?
C74 C75 H75 121.9(11) . . ?
C21 C20 H20 116.9(11) . . ?
C19 C20 C21 119.79(14) . . ?
C19 C20 H20 123.3(11) . . ?
C18 C19 H19 118.2(10) . . ?
C20 C19 C18 121.31(13) . . ?
C20 C19 H19 120.4(10) . . ?
C71 C72 H72 117.0(11) . . ?
C73 C72 C71 120.98(14) . . ?
C73 C72 H72 122.0(11) . . ?
C28 C29 H29 118.4(11) . . ?
C30 C29 C28 121.31(13) . . ?
C30 C29 H29 120.2(11) . . ?
C49 C48 C43 118.07(13) . . ?
C49 C48 C47 123.14(14) . . ?
C47 C48 C43 118.78(14) . . ?
C31 C30 H30 117.4(11) . . ?
C29 C30 C31 120.10(14) . . ?
C29 C30 H30 122.5(11) . . ?
C50 C49 C48 120.28(13) . . ?
C50 C49 H49 119.9(12) . . ?
C48 C49 H49 119.7(12) . . ?
C72 C73 C74 120.21(13) . . ?
C72 C73 H73 120.0(12) . . ?
C74 C73 H73 119.8(12) . . ?
C79 C80 H80A 109.3(11) . . ?
C79 C80 H80B 110.8(12) . . ?
C79 C80 H80C 109.6(14) . . ?
H80A C80 H80B 107.7(16) . . ?
H80A C80 H80C 109.6(17) . . ?
H80B C80 H80C 109.9(17) . . ?
C55 C54 H54 116.5(12) . . ?
C53 C54 C55 120.86(14) . . ?
C53 C54 H54 122.7(12) . . ?
C50 C51 H51 117.4(12) . . ?
C52 C51 C50 121.08(14) . . ?
C52 C51 H51 121.5(12) . . ?
C43 C44 H44 117.3(13) . . ?
C45 C44 C43 120.53(15) . . ?
C45 C44 H44 122.1(13) . . ?
C78 C77 H77A 111.5(13) . . ?
C78 C77 H77B 111.7(12) . . ?
C78 C77 H77C 110.6(12) . . ?
H77A C77 H77B 106.2(16) . . ?
H77A C77 H77C 108.2(17) . . ?
H77B C77 H77C 108.4(17) . . ?
C75 C74 C73 120.89(14) . . ?
C75 C74 H74 119.3(12) . . ?
C73 C74 H74 119.8(12) . . ?
C84 C85 H85A 112.9(14) . . ?
C84 C85 H85B 110.6(14) . . ?
C84 C85 H85C 110.3(14) . . ?
H85A C85 H85B 107(2) . . ?
H85A C85 H85C 104(2) . . ?
H85B C85 H85C 112(2) . . ?
C57 C56 H56A 110.0(11) . . ?
C57 C56 H56B 107.9(14) . . ?
C57 C56 H56C 109.8(11) . . ?
H56A C56 H56B 108.3(17) . . ?
H56A C56 H56C 112.0(16) . . ?
H56B C56 H56C 108.8(17) . . ?
C61 C60 H60A 111.8(14) . . ?
C61 C60 H60B 110.0(14) . . ?
C61 C60 H60C 109.6(15) . . ?
H60A C60 H60B 108(2) . . ?
H60A C60 H60C 108(2) . . ?
H60B C60 H60C 110(2) . . ?
C54 C53 C52 120.90(15) . . ?
C54 C53 H53 120.3(12) . . ?
C52 C53 H53 118.8(12) . . ?
C68 C67 C66 120.50(14) . . ?
C68 C67 H67 121.4(12) . . ?
C66 C67 H67 118.1(12) . . ?
C83 C81 H81A 108.7(14) . . ?
C83 C81 H81B 109.7(15) . . ?
C83 C81 H81C 108.5(15) . . ?
H81A C81 H81B 111(2) . . ?
H81A C81 H81C 108(2) . . ?
H81B C81 H81C 111(2) . . ?
C62 C63 H63A 109.3(15) . . ?
C62 C63 H63B 111.3(16) . . ?
C62 C63 H63C 110.5(14) . . ?
H63A C63 H63B 111(2) . . ?
H63A C63 H63C 106(2) . . ?
H63B C63 H63C 108(2) . . ?
C65 C66 C67 120.66(14) . . ?
C65 C66 H66 120.3(12) . . ?
C67 C66 H66 119.0(12) . . ?
C48 C47 H47 117.8(13) . . ?
C46 C47 C48 120.81(15) . . ?
C46 C47 H47 121.4(13) . . ?
C58 C59 H59A 109.6(13) . . ?
C58 C59 H59B 111.9(16) . . ?
C58 C59 H59C 110.0(15) . . ?
H59A C59 H59B 110.1(19) . . ?
H59A C59 H59C 105.6(19) . . ?
H59B C59 H59C 109(2) . . ?
C51 C52 C53 119.90(14) . . ?
C51 C52 H52 119.7(12) . . ?
C53 C52 H52 120.4(12) . . ?
C47 C46 C45 120.56(15) . . ?
C47 C46 H46 120.5(13) . . ?
C45 C46 H46 118.9(13) . . ?
C44 C45 C46 120.65(15) . . ?
C44 C45 H45 117.8(14) . . ?
C46 C45 H45 121.5(14) . . ?
O6 C37 C38 111.02(16) . . ?
O6 C37 H37A 107.0(13) . . ?
O6 C37 H37B 108.0(13) . . ?
C38 C37 H37A 110.9(12) . . ?
C38 C37 H37B 111.2(13) . . ?
H37A C37 H37B 108.5(17) . . ?
O6 C36 C35 111.19(15) . . ?
O6 C36 H36A 112.1(12) . . ?
O6 C36 H36B 107.8(14) . . ?
C35 C36 H36A 103.6(13) . . ?
C35 C36 H36B 111.4(13) . . ?
H36A C36 H36B 110.7(18) . . ?
O7 C42 C41 109.89(15) . . ?
O7 C42 H42A 109.6(13) . . ?
O7 C42 H42B 104.3(14) . . ?
C41 C42 H42A 109.0(14) . . ?
C41 C42 H42B 112.1(14) . . ?
H42A C42 H42B 111.8(18) . . ?
O5 C35 C36 110.35(15) . . ?
O5 C35 H35A 110.1(12) . . ?
O5 C35 H35B 108.2(13) . . ?
C36 C35 H35A 108.6(12) . . ?
C36 C35 H35B 108.1(13) . . ?
H35A C35 H35B 111.5(17) . . ?
O8 C40 C39 110.99(16) . . ?
O8 C40 H40A 106.6(10) . . ?
O8 C40 H40B 107.5(15) . . ?
C39 C40 H40A 111.9(11) . . ?
C39 C40 H40B 110.9(15) . . ?
H40A C40 H40B 108.8(17) . . ?
O8 C41 C42 110.70(16) . . ?
O8 C41 H41A 108.8(12) . . ?
O8 C41 H41B 106.6(15) . . ?
C42 C41 H41A 109.8(12) . . ?
C42 C41 H41B 109.7(15) . . ?
H41A C41 H41B 111.2(18) . . ?
O7 C39 C40 110.83(14) . . ?
O7 C39 H39A 108.4(14) . . ?
O7 C39 H39B 109.5(14) . . ?
C40 C39 H39A 109.9(13) . . ?
C40 C39 H39B 108.3(14) . . ?
H39A C39 H39B 109.9(19) . . ?
O5 C38 C37 110.61(15) . . ?
O5 C38 H38A 109.6(12) . . ?
O5 C38 H38B 108.3(15) . . ?
C37 C38 H38A 105.0(13) . . ?
C37 C38 H38B 112.1(15) . . ?
H38A C38 H38B 111.2(19) . . ?

loop_
_geom_bond_atom_site_label_1
_geom_bond_atom_site_label_2
_geom_bond_distance
_geom_bond_site_symmetry_2
_geom_bond_publ_flag
O3 C25 1.3601(18) . ?
O3 H3 0.90(2) . ?
O1 C15 1.3608(17) . ?
O1 H1 0.91(3) . ?
O4 C31 1.3601(18) . ?
O4 H4 0.92(3) . ?
O2 C21 1.3600(18) . ?
O2 H2 0.92(2) . ?
N12 C76 1.3504(17) . ?
N12 C64 1.3498(18) . ?
O7 C42 1.419(2) . ?
O7 C39 1.412(2) . ?
N10 C58 1.3384(18) . ?
N10 C61 1.3374(19) . ?
N13 C78 1.3388(17) . ?
N13 C84 1.3408(18) . ?
N14 C83 1.3386(18) . ?
N14 C79 1.3393(19) . ?
N11 C62 1.3397(18) . ?
N11 C57 1.3385(18) . ?
O6 C37 1.424(2) . ?
O6 C36 1.415(2) . ?
N9 C43 1.3487(18) . ?
N9 C55 1.3479(17) . ?
O5 C35 1.427(2) . ?
O5 C38 1.423(2) . ?
O8 C40 1.428(3) . ?
O8 C41 1.430(3) . ?
C32 C33 1.4195(19) . ?
C32 C31 1.374(2) . ?
C32 H32 0.987(18) . ?
C33 C34 1.417(2) . ?
C33 C28 1.4281(18) . ?
C23 C18 1.4278(18) . ?
C23 C24 1.418(2) . ?
C23 C22 1.4211(19) . ?
C18 C17 1.418(2) . ?
C18 C19 1.415(2) . ?
C76 C71 1.4315(19) . ?
C76 C75 1.4253(19) . ?
C34 C25 1.3739(19) . ?
C34 H34 0.959(18) . ?
C58 C57 1.4022(19) . ?
C58 C59 1.499(2) . ?
C25 C26 1.4227(19) . ?
C78 C79 1.3995(19) . ?
C78 C77 1.499(2) . ?
C28 C27 1.415(2) . ?
C28 C29 1.418(2) . ?
C15 C24 1.3773(19) . ?
C15 C16 1.4199(19) . ?
C24 H24 0.994(17) . ?
C83 C84 1.403(2) . ?
C83 C81 1.500(2) . ?
C21 C22 1.371(2) . ?
C21 C20 1.4204(19) . ?
C43 C48 1.434(2) . ?
C43 C44 1.425(2) . ?
C27 C26 1.360(2) . ?
C27 H27 0.974(19) . ?
C22 H22 1.013(18) . ?
C55 C50 1.4316(19) . ?
C55 C54 1.423(2) . ?
C84 C85 1.4986(19) . ?
C64 C69 1.4367(19) . ?
C64 C65 1.4244(19) . ?
C71 C70 1.390(2) . ?
C71 C72 1.4284(19) . ?
C17 C16 1.360(2) . ?
C17 H17 0.963(19) . ?
C31 C30 1.4187(19) . ?
C69 C70 1.3915(19) . ?
C69 C68 1.426(2) . ?
C62 C61 1.405(2) . ?
C62 C63 1.499(2) . ?
C61 C60 1.4992(19) . ?
C16 H16 1.011(19) . ?
C70 H70 0.957(19) . ?
C79 C80 1.4983(19) . ?
C57 C56 1.5005(19) . ?
C26 H26 0.99(2) . ?
C50 C49 1.390(2) . ?
C50 C51 1.425(2) . ?
C68 C67 1.357(2) . ?
C68 H68 0.971(19) . ?
C65 C66 1.360(2) . ?
C65 H65 0.972(19) . ?
C75 C74 1.360(2) . ?
C75 H75 1.005(19) . ?
C20 C19 1.368(2) . ?
C20 H20 0.995(19) . ?
C19 H19 1.018(19) . ?
C72 C73 1.359(2) . ?
C72 H72 0.99(2) . ?
C29 C30 1.362(2) . ?
C29 H29 1.00(2) . ?
C48 C49 1.391(2) . ?
C48 C47 1.428(2) . ?
C30 H30 0.987(18) . ?
C49 H49 0.97(2) . ?
C73 C74 1.421(2) . ?
C73 H73 0.963(19) . ?
C80 H80A 0.97(2) . ?
C80 H80B 1.04(2) . ?
C80 H80C 0.99(2) . ?
C54 C53 1.358(2) . ?
C54 H54 0.99(2) . ?
C51 C52 1.362(2) . ?
C51 H51 0.97(2) . ?
C44 C45 1.362(2) . ?
C44 H44 0.99(2) . ?
C77 H77A 1.00(2) . ?
C77 H77B 1.00(2) . ?
C77 H77C 1.01(2) . ?
C74 H74 0.99(2) . ?
C85 H85A 0.98(3) . ?
C85 H85B 0.96(2) . ?
C85 H85C 0.99(3) . ?
C56 H56A 0.99(2) . ?
C56 H56B 0.97(2) . ?
C56 H56C 0.985(19) . ?
C60 H60A 0.98(3) . ?
C60 H60B 0.98(2) . ?
C60 H60C 0.98(3) . ?
C53 C52 1.419(2) . ?
C53 H53 0.98(2) . ?
C67 C66 1.424(2) . ?
C67 H67 0.98(2) . ?
C81 H81A 0.99(2) . ?
C81 H81B 0.98(3) . ?
C81 H81C 0.95(3) . ?
C63 H63A 0.94(3) . ?
C63 H63B 0.96(3) . ?
C63 H63C 0.99(2) . ?
C66 H66 0.97(2) . ?
C47 C46 1.351(2) . ?
C47 H47 1.01(2) . ?
C59 H59A 1.00(2) . ?
C59 H59B 0.94(3) . ?
C59 H59C 1.00(3) . ?
C52 H52 0.98(2) . ?
C46 C45 1.423(3) . ?
C46 H46 0.99(2) . ?
C45 H45 0.97(2) . ?
C37 C38 1.500(3) . ?
C37 H37A 0.99(2) . ?
C37 H37B 1.05(2) . ?
C36 C35 1.489(3) . ?
C36 H36A 1.03(2) . ?
C36 H36B 1.00(2) . ?
C42 C41 1.502(3) . ?
C42 H42A 1.00(2) . ?
C42 H42B 1.03(2) . ?
C35 H35A 1.05(2) . ?
C35 H35B 1.01(2) . ?
C40 C39 1.490(3) . ?
C40 H40A 1.042(19) . ?
C40 H40B 1.02(3) . ?
C41 H41A 1.06(2) . ?
C41 H41B 0.94(2) . ?
C39 H39A 1.05(2) . ?
C39 H39B 1.01(2) . ?
C38 H38A 1.05(2) . ?
C38 H38B 1.00(3) . ?

loop_
_geom_hbond_atom_site_label_D
_geom_hbond_atom_site_label_H
_geom_hbond_atom_site_label_A
_geom_hbond_distance_DH
_geom_hbond_distance_HA
_geom_hbond_distance_DA
_geom_hbond_angle_DHA
_geom_hbond_site_symmetry_A
_geom_hbond_publ_flag
O3 H3 N12 0.90(2) 1.86(2) 2.7465(15) 169.5(19) . yes
O1 H1 N9 0.91(3) 1.86(3) 2.7619(16) 170(2) 2_546 yes
O2 H2 N10 0.92(2) 1.85(2) 2.7692(16) 173(2) 1_455 yes
O4 H4 N13 0.92(3) 1.84(3) 2.7554(16) 174(2) . yes

loop_
_geom_torsion_atom_site_label_1
_geom_torsion_atom_site_label_2
_geom_torsion_atom_site_label_3
_geom_torsion_atom_site_label_4
_geom_torsion
_geom_torsion_site_symmetry_1
_geom_torsion_site_symmetry_2
_geom_torsion_site_symmetry_3
_geom_torsion_site_symmetry_4
_geom_torsion_publ_flag
O3 C25 C26 C27 178.74(12) . . . . ?
O1 C15 C24 C23 -179.05(12) . . . . ?
O1 C15 C16 C17 179.60(12) . . . . ?
O4 C31 C30 C29 179.98(13) . . . . ?
O2 C21 C22 C23 179.17(12) . . . . ?
O2 C21 C20 C19 -179.78(13) . . . . ?
N12 C76 C71 C70 -0.7(2) . . . . ?
N12 C76 C71 C72 178.58(13) . . . . ?
N12 C76 C75 C74 -179.45(14) . . . . ?
N12 C64 C69 C70 0.1(2) . . . . ?
N12 C64 C69 C68 -178.71(13) . . . . ?
N12 C64 C65 C66 178.44(14) . . . . ?
O7 C42 C41 O8 58.5(2) . . . . ?
N10 C58 C57 N11 -1.3(2) . . . . ?
N10 C58 C57 C56 179.45(13) . . . . ?
N13 C78 C79 N14 -1.2(2) . . . . ?
N13 C78 C79 C80 179.53(13) . . . . ?
N14 C83 C84 N13 -1.2(2) . . . . ?
N14 C83 C84 C85 179.57(13) . . . . ?
N11 C62 C61 N10 -1.1(2) . . . . ?
N11 C62 C61 C60 179.01(13) . . . . ?
O6 C37 C38 O5 57.6(2) . . . . ?
O6 C36 C35 O5 -59.1(2) . . . . ?
N9 C43 C48 C49 -0.2(2) . . . . ?
N9 C43 C48 C47 178.44(14) . . . . ?
N9 C43 C44 C45 -179.02(15) . . . . ?
N9 C55 C50 C49 -1.3(2) . . . . ?
N9 C55 C50 C51 179.93(13) . . . . ?
N9 C55 C54 C53 179.35(14) . . . . ?
O8 C40 C39 O7 -57.7(2) . . . . ?
C32 C33 C34 C25 -179.53(12) . . . . ?
C32 C33 C28 C27 178.68(12) . . . . ?
C32 C33 C28 C29 -1.05(18) . . . . ?
C32 C31 C30 C29 -0.3(2) . . . . ?
C33 C32 C31 O4 179.17(12) . . . . ?
C33 C32 C31 C30 -0.5(2) . . . . ?
C33 C34 C25 O3 -179.78(12) . . . . ?
C33 C34 C25 C26 0.22(19) . . . . ?
C33 C28 C27 C26 1.4(2) . . . . ?
C33 C28 C29 C30 0.2(2) . . . . ?
C23 C18 C17 C16 1.1(2) . . . . ?
C23 C18 C19 C20 -0.5(2) . . . . ?
C18 C23 C24 C15 -0.35(18) . . . . ?
C18 C23 C22 C21 0.65(19) . . . . ?
C18 C17 C16 C15 -0.7(2) . . . . ?
C76 N12 C64 C69 -1.29(19) . . . . ?
C76 N12 C64 C65 179.86(12) . . . . ?
C76 C71 C70 C69 -0.5(2) . . . . ?
C76 C71 C72 C73 0.7(2) . . . . ?
C76 C75 C74 C73 1.0(2) . . . . ?
C34 C33 C28 C27 -2.44(18) . . . . ?
C34 C33 C28 C29 177.83(12) . . . . ?
C34 C25 C26 C27 -1.3(2) . . . . ?
C58 N10 C61 C62 1.2(2) . . . . ?
C58 N10 C61 C60 -178.91(13) . . . . ?
C78 N13 C84 C83 1.1(2) . . . . ?
C78 N13 C84 C85 -179.65(13) . . . . ?
C28 C33 C34 C25 1.63(19) . . . . ?
C28 C27 C26 C25 0.4(2) . . . . ?
C28 C29 C30 C31 0.4(2) . . . . ?
C24 C23 C18 C17 -0.57(18) . . . . ?
C24 C23 C18 C19 178.56(12) . . . . ?
C24 C23 C22 C21 -177.99(12) . . . . ?
C24 C15 C16 C17 -0.2(2) . . . . ?
C83 N14 C79 C78 1.1(2) . . . . ?
C83 N14 C79 C80 -179.61(13) . . . . ?
C21 C20 C19 C18 0.5(2) . . . . ?
C43 N9 C55 C50 1.3(2) . . . . ?
C43 N9 C55 C54 -178.48(13) . . . . ?
C43 C48 C49 C50 0.2(2) . . . . ?
C43 C48 C47 C46 1.0(2) . . . . ?
C43 C44 C45 C46 0.2(3) . . . . ?
C27 C28 C29 C30 -179.48(13) . . . . ?
C22 C23 C18 C17 -179.24(12) . . . . ?
C22 C23 C18 C19 -0.11(18) . . . . ?
C22 C23 C24 C15 178.28(12) . . . . ?
C22 C21 C20 C19 0.0(2) . . . . ?
C55 N9 C43 C48 -0.5(2) . . . . ?
C55 N9 C43 C44 179.27(13) . . . . ?
C55 C50 C49 C48 0.5(2) . . . . ?
C55 C50 C51 C52 0.4(2) . . . . ?
C55 C54 C53 C52 1.1(2) . . . . ?
C84 N13 C78 C79 0.1(2) . . . . ?
C84 N13 C78 C77 -179.64(13) . . . . ?
C64 N12 C76 C71 1.60(19) . . . . ?
C64 N12 C76 C75 -178.83(12) . . . . ?
C64 C69 C70 C71 0.7(2) . . . . ?
C64 C69 C68 C67 0.3(2) . . . . ?
C64 C65 C66 C67 0.3(2) . . . . ?
C71 C76 C75 C74 0.1(2) . . . . ?
C71 C72 C73 C74 0.4(2) . . . . ?
C17 C18 C19 C20 178.61(13) . . . . ?
C31 C32 C33 C34 -177.64(12) . . . . ?
C31 C32 C33 C28 1.20(19) . . . . ?
C69 C64 C65 C66 -0.5(2) . . . . ?
C69 C68 C67 C66 -0.5(2) . . . . ?
C62 N11 C57 C58 1.4(2) . . . . ?
C62 N11 C57 C56 -179.32(13) . . . . ?
C61 N10 C58 C57 -0.1(2) . . . . ?
C61 N10 C58 C59 -179.63(13) . . . . ?
C16 C15 C24 C23 0.76(19) . . . . ?
C70 C71 C72 C73 -179.98(14) . . . . ?
C70 C69 C68 C67 -178.45(14) . . . . ?
C79 N14 C83 C84 0.0(2) . . . . ?
C79 N14 C83 C81 -179.67(13) . . . . ?
C57 N11 C62 C61 -0.2(2) . . . . ?
C57 N11 C62 C63 -179.80(13) . . . . ?
C50 C55 C54 C53 -0.5(2) . . . . ?
C50 C51 C52 C53 0.2(2) . . . . ?
C68 C69 C70 C71 179.53(13) . . . . ?
C68 C67 C66 C65 0.2(2) . . . . ?
C65 C64 C69 C70 178.98(13) . . . . ?
C65 C64 C69 C68 0.1(2) . . . . ?
C75 C76 C71 C70 179.69(13) . . . . ?
C75 C76 C71 C72 -0.99(19) . . . . ?
C20 C21 C22 C23 -0.6(2) . . . . ?
C19 C18 C17 C16 -177.98(13) . . . . ?
C72 C71 C70 C69 -179.75(13) . . . . ?
C72 C73 C74 C75 -1.3(2) . . . . ?
C29 C28 C27 C26 -178.84(13) . . . . ?
C48 C43 C44 C45 0.8(2) . . . . ?
C48 C47 C46 C45 0.0(3) . . . . ?
C49 C50 C51 C52 -178.27(15) . . . . ?
C49 C48 C47 C46 179.59(16) . . . . ?
C54 C55 C50 C49 178.46(14) . . . . ?
C54 C55 C50 C51 -0.3(2) . . . . ?
C54 C53 C52 C51 -0.9(3) . . . . ?
C51 C50 C49 C48 179.21(14) . . . . ?
C44 C43 C48 C49 179.98(14) . . . . ?
C44 C43 C48 C47 -1.4(2) . . . . ?
C77 C78 C79 N14 178.50(13) . . . . ?
C77 C78 C79 C80 -0.7(2) . . . . ?
C81 C83 C84 N13 178.54(13) . . . . ?
C81 C83 C84 C85 -0.7(2) . . . . ?
C63 C62 C61 N10 178.44(13) . . . . ?
C63 C62 C61 C60 -1.4(2) . . . . ?
C47 C48 C49 C50 -178.41(15) . . . . ?
C47 C46 C45 C44 -0.6(3) . . . . ?
C59 C58 C57 N11 178.25(14) . . . . ?
C59 C58 C57 C56 -1.0(2) . . . . ?
C37 O6 C36 C35 57.8(2) . . . . ?
C36 O6 C37 C38 -56.8(2) . . . . ?
C42 O7 C39 C40 58.6(2) . . . . ?
C35 O5 C38 C37 -57.5(2) . . . . ?
C40 O8 C41 C42 -56.8(2) . . . . ?
C41 O8 C40 C39 56.2(2) . . . . ?
C39 O7 C42 C41 -58.8(2) . . . . ?
C38 O5 C35 C36 58.2(2) . . . . ?
